data_4304347
loop_
_publ_author_name
'Javier Arias'
'Manuel Bardaj\'i'
'Pablo Espinet'

_publ_contact_author_address
;
 IU CINQUIMA/Quimica Inorganica, Facultad de Ciencias, 
Universidad de Valladolid. E-47071 Valladolid, Spain
;
_publ_contact_author_email bardaji@qi.uva.es
_publ_contact_author_fax '+34 983 423013'
_publ_contact_author_name ' Manuel Bardaji'
_publ_contact_author_phone '+34 983 184624'
_publ_section_title
;
Luminescence and Mesogenic Properties in Crown-Ether-Isocyanide or Carbene
Gold(I) Complexes: Luminescence in Solution, in the Solid, in the
Mesophase, and in the Isotropic Liquid State
;
_journal_name_full 'Inorganic Chemistry'
_journal_page_first 3559
_journal_page_last 3567
_journal_paper_doi 10.1021/ic701831v
_journal_volume 47
_journal_year 2008
_chemical_formula_sum 'C15 H19 Au Cl N O5'
_chemical_formula_weight 525.73
_space_group_IT_number 2
_symmetry_cell_setting triclinic
_symmetry_space_group_name_Hall '-P 1'
_symmetry_space_group_name_H-M 'P -1'
_atom_sites_solution_hydrogens geom
_atom_sites_solution_primary direct
_atom_sites_solution_secondary difmap
_audit_creation_method SHELXL-97
_cell_angle_alpha 84.300(3)
_cell_angle_beta 79.043(3)
_cell_angle_gamma 88.603(3)
_cell_formula_units_Z 4
_cell_length_a 8.4334(15)
_cell_length_b 9.4916(16)
_cell_length_c 21.699(4)
_cell_measurement_temperature 296(2)
_cell_volume 1696.8(5)
_computing_cell_refinement 'Bruker SMART'
_computing_data_collection 'Bruker SMART'
_computing_data_reduction 'Bruker SHELXTL'
_computing_molecular_graphics 'Bruker SHELXTL'
_computing_publication_material 'Bruker SHELXTL'
_computing_structure_refinement 'SHELXL-97 (Sheldrick, 1997)'
_computing_structure_solution 'SHELXS-97 (Sheldrick, 1990)'
_diffrn_ambient_temperature 296(2)
_diffrn_measured_fraction_theta_full 0.992
_diffrn_measured_fraction_theta_max 0.992
_diffrn_measurement_device_type 'CCD area detector '
_diffrn_measurement_method 'phi and omega scans'
_diffrn_radiation_monochromator graphite
_diffrn_radiation_source 'fine-focus sealed tube'
_diffrn_radiation_type MoK\a
_diffrn_radiation_wavelength 0.71073
_diffrn_reflns_av_R_equivalents 0.0393
_diffrn_reflns_av_sigmaI/netI 0.0669
_diffrn_reflns_limit_h_max 7
_diffrn_reflns_limit_h_min -9
_diffrn_reflns_limit_k_max 9
_diffrn_reflns_limit_k_min -10
_diffrn_reflns_limit_l_max 23
_diffrn_reflns_limit_l_min -24
_diffrn_reflns_number 7956
_diffrn_reflns_theta_full 23.30
_diffrn_reflns_theta_max 23.30
_diffrn_reflns_theta_min 0.96
_exptl_absorpt_coefficient_mu 8.850
_exptl_absorpt_correction_T_max 1.0000
_exptl_absorpt_correction_T_min 0.3439
_exptl_absorpt_correction_type multi-scan
_exptl_absorpt_process_details
;
''
SADABS; ''
a ''
Program ''
for ''
Absorption ''
Correction ''
with ''
the ''
Siemens ''
SMART ''
system ''
(1996). ''
;
_exptl_crystal_colour COLORLESS
_exptl_crystal_density_diffrn 2.058
_exptl_crystal_density_method 'not measured'
_exptl_crystal_description PLATE
_exptl_crystal_F_000 1008
_exptl_crystal_size_max 0.39
_exptl_crystal_size_mid 0.17
_exptl_crystal_size_min 0.04
_refine_diff_density_max 1.307
_refine_diff_density_min -2.297
_refine_diff_density_rms 0.308
_refine_ls_extinction_method none
_refine_ls_goodness_of_fit_ref 1.005
_refine_ls_hydrogen_treatment mixed
_refine_ls_matrix_type full
_refine_ls_number_parameters 415
_refine_ls_number_reflns 4878
_refine_ls_number_restraints 0
_refine_ls_restrained_S_all 1.005
_refine_ls_R_factor_all 0.0531
_refine_ls_R_factor_gt 0.0434
_refine_ls_shift/su_max 0.022
_refine_ls_shift/su_mean 0.001
_refine_ls_structure_factor_coef Fsqd
_refine_ls_weighting_details 'calc w=1/[\s^2^(Fo^2^)+(0.0870P)^2^+0.0000P] where P=(Fo^2^+2Fc^2^)/3'
_refine_ls_weighting_scheme calc
_refine_ls_wR_factor_gt 0.1185
_refine_ls_wR_factor_ref 0.1312
_reflns_number_gt 4032
_reflns_number_total 4878
_reflns_threshold_expression >2sigma(I)
_cod_data_source_file ic701831v-file001.cif
_cod_data_source_block aj225am
_cod_depositor_comments
;
The following automatic conversions were performed:
'_symmetry_cell_setting' value 'Triclinic' changed to 'triclinic'
according to '/home/saulius/struct/CIF-dictionaries/cif_core.dic'
dictionary named 'cif_core.dic' version 2.4.1 from 2010-06-29.

Automatic conversion script
Id: cif_fix_enum 1527 2010-12-29 10:47:43Z saulius 
;
_cod_database_code 4304347

loop_
_symmetry_equiv_pos_as_xyz
'x, y, z'
'-x, -y, -z'

loop_
_atom_site_label
_atom_site_type_symbol
_atom_site_fract_x
_atom_site_fract_y
_atom_site_fract_z
_atom_site_U_iso_or_equiv
_atom_site_adp_type
_atom_site_occupancy
_atom_site_symmetry_multiplicity
_atom_site_calc_flag
_atom_site_refinement_flags
_atom_site_disorder_assembly
_atom_site_disorder_group
Au1 Au -0.34085(4) 0.43282(3) 0.532539(16) 0.04598(17) Uani 1 1 d . . .
Cl1 Cl -0.5309(3) 0.3115(2) 0.60443(13) 0.0573(6) Uani 1 1 d . . .
C1 C -0.1851(11) 0.5462(11) 0.4733(4) 0.047(2) Uani 1 1 d . . .
N1 N -0.1013(9) 0.6194(9) 0.4361(4) 0.0506(18) Uani 1 1 d . . .
C2 C -0.0092(10) 0.7112(9) 0.3890(4) 0.044(2) Uani 1 1 d . . .
C3 C -0.0520(11) 0.8501(9) 0.3813(4) 0.050(2) Uani 1 1 d . . .
H3 H -0.1431 0.8841 0.4070 0.060 Uiso 1 1 calc R . .
C4 C 0.0395(11) 0.9395(9) 0.3356(5) 0.052(2) Uani 1 1 d . . .
H4 H 0.0146 1.0356 0.3322 0.063 Uiso 1 1 calc R . .
C5 C 0.1705(10) 0.8875(9) 0.2937(4) 0.045(2) Uani 1 1 d . . .
C6 C 0.2099(10) 0.7431(9) 0.3013(4) 0.041(2) Uani 1 1 d . . .
C7 C 0.1234(10) 0.6545(9) 0.3498(4) 0.044(2) Uani 1 1 d . . .
H7 H 0.1524 0.5598 0.3563 0.053 Uiso 1 1 calc R . .
O1 O 0.2652(7) 0.9630(6) 0.2465(3) 0.0565(17) Uani 1 1 d . . .
C8 C 0.2301(12) 1.1114(9) 0.2333(5) 0.058(3) Uani 1 1 d . . .
H8A H 0.2604 1.1657 0.2648 0.070 Uiso 1 1 calc R . .
H8B H 0.1157 1.1256 0.2335 0.070 Uiso 1 1 calc R . .
C9 C 0.3267(12) 1.1567(10) 0.1695(5) 0.065(3) Uani 1 1 d . . .
H9A H 0.3311 1.2593 0.1629 0.078 Uiso 1 1 calc R . .
H9B H 0.4362 1.1205 0.1662 0.078 Uiso 1 1 calc R . .
O2 O 0.2523(9) 1.1031(8) 0.1235(4) 0.075(2) Uani 1 1 d . . .
C10 C 0.3488(15) 1.0189(12) 0.0790(6) 0.079(3) Uani 1 1 d . . .
H10A H 0.4597 1.0512 0.0707 0.094 Uiso 1 1 calc R . .
H10B H 0.3095 1.0305 0.0395 0.094 Uiso 1 1 calc R . .
C11 C 0.3431(18) 0.8692(12) 0.1029(6) 0.090(4) Uani 1 1 d . . .
H11A H 0.4025 0.8539 0.1371 0.108 Uiso 1 1 calc R . .
H11B H 0.2320 0.8410 0.1190 0.108 Uiso 1 1 calc R . .
O3 O 0.4129(12) 0.7859(9) 0.0529(4) 0.093(3) Uani 1 1 d . . .
C12 C 0.5430(14) 0.7012(12) 0.0635(6) 0.077(3) Uani 1 1 d . . .
H12A H 0.5963 0.7430 0.0931 0.092 Uiso 1 1 calc R . .
H12B H 0.6199 0.6991 0.0242 0.092 Uiso 1 1 calc R . .
C13 C 0.4965(12) 0.5538(11) 0.0888(5) 0.066(3) Uani 1 1 d . . .
H13A H 0.4373 0.5140 0.0605 0.079 Uiso 1 1 calc R . .
H13B H 0.5937 0.4975 0.0898 0.079 Uiso 1 1 calc R . .
O4 O 0.3994(7) 0.5442(7) 0.1507(3) 0.0567(16) Uani 1 1 d . . .
C14 C 0.4902(10) 0.5333(10) 0.1995(4) 0.051(2) Uani 1 1 d . . .
H14A H 0.5734 0.6051 0.1911 0.062 Uiso 1 1 calc R . .
H14B H 0.5418 0.4410 0.2022 0.062 Uiso 1 1 calc R . .
C15 C 0.3768(10) 0.5533(8) 0.2605(4) 0.048(2) Uani 1 1 d . . .
H15A H 0.2802 0.4971 0.2644 0.057 Uiso 1 1 calc R . .
H15B H 0.4284 0.5248 0.2961 0.057 Uiso 1 1 calc R . .
O5 O 0.3366(7) 0.7015(6) 0.2586(3) 0.0478(15) Uani 1 1 d . . .
Au2 Au 0.88897(4) 1.15942(3) 0.471704(17) 0.05079(17) Uani 1 1 d . . .
Cl2 Cl 1.0815(3) 1.2799(3) 0.40063(14) 0.0629(7) Uani 1 1 d . . .
C16 C 0.7273(12) 1.0493(11) 0.5300(5) 0.053(2) Uani 1 1 d . . .
N2 N 0.6314(10) 0.9809(9) 0.5650(4) 0.058(2) Uani 1 1 d . . .
C17 C 0.5180(11) 0.9023(9) 0.6081(5) 0.051(2) Uani 1 1 d . . .
C18 C 0.4806(11) 0.7695(10) 0.5956(5) 0.056(2) Uani 1 1 d . . .
H18 H 0.5306 0.7345 0.5582 0.067 Uiso 1 1 calc R . .
C19 C 0.3696(11) 0.6874(10) 0.6382(5) 0.053(2) Uani 1 1 d . . .
H19 H 0.3472 0.5961 0.6304 0.063 Uiso 1 1 calc R . .
C20 C 0.2917(10) 0.7424(8) 0.6929(4) 0.044(2) Uani 1 1 d . . .
C21 C 0.3297(11) 0.8782(9) 0.7049(4) 0.046(2) Uani 1 1 d . . .
C22 C 0.4406(11) 0.9581(9) 0.6615(4) 0.048(2) Uani 1 1 d . . .
H22 H 0.4628 1.0500 0.6685 0.058 Uiso 1 1 calc R . .
O6 O 0.1799(7) 0.6724(6) 0.7379(3) 0.0513(15) Uani 1 1 d . . .
C23 C 0.1396(11) 0.5298(9) 0.7306(5) 0.054(2) Uani 1 1 d . . .
H23A H 0.2357 0.4706 0.7259 0.064 Uiso 1 1 calc R . .
H23B H 0.0912 0.5272 0.6936 0.064 Uiso 1 1 calc R . .
C24 C 0.0246(11) 0.4794(10) 0.7877(5) 0.054(2) Uani 1 1 d . . .
H24A H -0.0606 0.5491 0.7968 0.065 Uiso 1 1 calc R . .
H24B H -0.0242 0.3918 0.7814 0.065 Uiso 1 1 calc R . .
O7 O 0.1086(7) 0.4566(6) 0.8397(3) 0.0537(15) Uani 1 1 d . . .
C25 C 0.0047(12) 0.4400(11) 0.8988(5) 0.064(3) Uani 1 1 d . . .
H25A H 0.0595 0.3831 0.9281 0.076 Uiso 1 1 calc R . .
H25B H -0.0897 0.3879 0.8947 0.076 Uiso 1 1 calc R . .
C26 C -0.0499(15) 0.5745(12) 0.9261(6) 0.078(3) Uani 1 1 d . . .
H26A H -0.0958 0.6359 0.8955 0.093 Uiso 1 1 calc R . .
H26B H -0.1339 0.5542 0.9630 0.093 Uiso 1 1 calc R . .
O8 O 0.0775(14) 0.6450(9) 0.9432(4) 0.104(3) Uani 1 1 d . . .
C27 C 0.148(2) 0.7521(17) 0.8977(8) 0.122(6) Uani 1 1 d . . .
H27A H 0.0880 0.7636 0.8635 0.147 Uiso 1 1 calc R . .
H27B H 0.2581 0.7260 0.8804 0.147 Uiso 1 1 calc R . .
C28 C 0.1467(19) 0.8825(16) 0.9256(8) 0.112(5) Uani 1 1 d . . .
H28A H 0.0363 0.9163 0.9358 0.134 Uiso 1 1 calc R . .
H28B H 0.1869 0.8652 0.9647 0.134 Uiso 1 1 calc R . .
O9 O 0.2418(10) 0.9894(8) 0.8859(4) 0.080(2) Uani 1 1 d . . .
C29 C 0.1720(12) 1.0698(11) 0.8401(5) 0.063(3) Uani 1 1 d . . .
H29A H 0.1635 1.1679 0.8494 0.075 Uiso 1 1 calc R . .
H29B H 0.0639 1.0355 0.8413 0.075 Uiso 1 1 calc R . .
C30 C 0.2707(12) 1.0604(9) 0.7761(5) 0.055(2) Uani 1 1 d . . .
H30A H 0.2379 1.1328 0.7463 0.066 Uiso 1 1 calc R . .
H30B H 0.3843 1.0730 0.7767 0.066 Uiso 1 1 calc R . .
O10 O 0.2435(8) 0.9221(6) 0.7590(3) 0.0624(18) Uani 1 1 d . . .

loop_
_atom_site_aniso_label
_atom_site_aniso_U_11
_atom_site_aniso_U_22
_atom_site_aniso_U_33
_atom_site_aniso_U_23
_atom_site_aniso_U_13
_atom_site_aniso_U_12
Au1 0.0460(2) 0.0421(2) 0.0471(3) -0.00105(17) -0.00364(17) 0.00008(16)
Cl1 0.0507(13) 0.0460(13) 0.0692(16) 0.0083(12) -0.0030(11) -0.0018(10)
C1 0.047(5) 0.060(6) 0.039(5) -0.019(5) -0.015(4) 0.010(5)
N1 0.042(4) 0.056(5) 0.051(5) -0.005(4) -0.004(4) 0.000(4)
C2 0.036(4) 0.054(5) 0.041(5) 0.001(4) -0.008(4) -0.006(4)
C3 0.051(5) 0.046(5) 0.047(5) -0.005(4) 0.009(4) 0.006(4)
C4 0.060(6) 0.035(5) 0.064(6) -0.019(4) -0.012(5) 0.009(4)
C5 0.046(5) 0.046(5) 0.040(5) -0.001(4) -0.003(4) -0.004(4)
C6 0.039(5) 0.039(5) 0.044(5) 0.000(4) -0.011(4) 0.002(4)
C7 0.042(5) 0.049(5) 0.038(5) -0.001(4) -0.002(4) 0.000(4)
O1 0.057(4) 0.033(3) 0.071(4) 0.005(3) 0.004(3) 0.005(3)
C8 0.067(6) 0.032(5) 0.072(7) 0.000(5) -0.006(5) 0.000(4)
C9 0.054(6) 0.039(5) 0.091(8) 0.014(5) 0.001(6) 0.001(4)
O2 0.075(5) 0.071(5) 0.077(5) -0.011(4) -0.010(4) 0.019(4)
C10 0.080(8) 0.077(8) 0.072(8) 0.006(6) -0.006(6) 0.004(6)
C11 0.122(11) 0.065(7) 0.068(8) 0.001(6) 0.011(7) 0.007(7)
O3 0.134(8) 0.082(6) 0.062(5) -0.016(4) -0.020(5) 0.036(5)
C12 0.075(8) 0.076(8) 0.068(8) -0.005(6) 0.010(6) 0.006(6)
C13 0.062(6) 0.072(7) 0.057(6) -0.006(5) 0.005(5) 0.008(5)
O4 0.047(4) 0.066(4) 0.054(4) -0.010(3) 0.000(3) 0.001(3)
C14 0.043(5) 0.051(5) 0.058(6) -0.005(5) -0.006(4) 0.011(4)
C15 0.049(5) 0.034(5) 0.058(6) -0.002(4) -0.011(4) 0.012(4)
O5 0.047(3) 0.036(3) 0.053(4) -0.001(3) 0.005(3) 0.007(3)
Au2 0.0521(3) 0.0419(3) 0.0536(3) -0.00230(18) 0.00057(18) 0.00072(17)
Cl2 0.0618(15) 0.0456(13) 0.0727(18) 0.0006(12) 0.0065(13) -0.0028(11)
C16 0.052(6) 0.054(6) 0.060(6) -0.014(5) -0.024(5) 0.021(5)
N2 0.048(5) 0.050(5) 0.066(6) 0.003(4) 0.007(4) 0.001(4)
C17 0.045(5) 0.042(5) 0.063(6) 0.000(5) -0.005(5) 0.005(4)
C18 0.056(6) 0.051(6) 0.053(6) -0.006(5) 0.011(5) 0.009(4)
C19 0.056(6) 0.043(5) 0.060(6) -0.004(5) -0.011(5) 0.005(4)
C20 0.042(5) 0.036(5) 0.051(5) 0.000(4) -0.003(4) -0.001(4)
C21 0.058(5) 0.037(5) 0.042(5) 0.000(4) -0.006(4) 0.002(4)
C22 0.059(6) 0.032(4) 0.048(5) -0.003(4) 0.000(4) 0.005(4)
O6 0.064(4) 0.040(3) 0.047(4) -0.009(3) 0.001(3) -0.006(3)
C23 0.061(6) 0.040(5) 0.064(6) -0.009(5) -0.020(5) -0.015(4)
C24 0.051(5) 0.049(5) 0.062(6) -0.001(5) -0.011(5) -0.010(4)
O7 0.044(3) 0.065(4) 0.050(4) -0.003(3) -0.006(3) 0.001(3)
C25 0.057(6) 0.066(7) 0.064(7) -0.003(5) -0.003(5) -0.007(5)
C26 0.093(9) 0.071(7) 0.064(7) -0.002(6) -0.008(6) 0.018(6)
O8 0.185(10) 0.063(5) 0.066(5) 0.012(4) -0.032(6) -0.042(6)
C27 0.174(17) 0.101(12) 0.089(11) -0.025(10) -0.012(11) 0.005(11)
C28 0.121(12) 0.109(12) 0.097(11) -0.020(10) 0.004(9) -0.020(9)
O9 0.093(6) 0.075(5) 0.069(5) 0.001(4) -0.015(4) -0.028(4)
C29 0.062(6) 0.047(6) 0.080(8) -0.025(5) -0.006(6) 0.000(5)
C30 0.068(6) 0.033(5) 0.061(6) -0.008(4) -0.001(5) -0.002(4)
O10 0.077(5) 0.041(4) 0.062(4) -0.019(3) 0.015(4) -0.013(3)

loop_
_atom_type_symbol
_atom_type_description
_atom_type_scat_dispersion_real
_atom_type_scat_dispersion_imag
_atom_type_scat_source
C C 0.0033 0.0016 'International Tables Vol C Tables 4.2.6.8 and 6.1.1.4'
H H 0.0000 0.0000 'International Tables Vol C Tables 4.2.6.8 and 6.1.1.4'
N N 0.0061 0.0033 'International Tables Vol C Tables 4.2.6.8 and 6.1.1.4'
O O 0.0106 0.0060 'International Tables Vol C Tables 4.2.6.8 and 6.1.1.4'
Cl Cl 0.1484 0.1585 'International Tables Vol C Tables 4.2.6.8 and 6.1.1.4'
Au Au -2.0133 8.8022 'International Tables Vol C Tables 4.2.6.8 and 6.1.1.4'

loop_
_geom_angle_atom_site_label_1
_geom_angle_atom_site_label_2
_geom_angle_atom_site_label_3
_geom_angle
_geom_angle_site_symmetry_1
_geom_angle_site_symmetry_3
_geom_angle_publ_flag
C1 Au1 Cl1 176.5(3) . . ?
N1 C1 Au1 174.8(8) . . ?
C1 N1 C2 175.9(9) . . ?
C3 C2 N1 120.0(8) . . ?
C3 C2 C7 122.0(8) . . ?
N1 C2 C7 118.0(8) . . ?
C2 C3 C4 119.7(8) . . ?
C3 C4 C5 120.7(8) . . ?
O1 C5 C6 115.2(7) . . ?
O1 C5 C4 126.2(8) . . ?
C6 C5 C4 118.6(8) . . ?
O5 C6 C7 124.5(7) . . ?
O5 C6 C5 114.9(7) . . ?
C7 C6 C5 120.6(8) . . ?
C6 C7 C2 118.2(8) . . ?
C5 O1 C8 119.3(7) . . ?
O1 C8 C9 106.5(7) . . ?
O2 C9 C8 108.5(8) . . ?
C9 O2 C10 117.9(9) . . ?
O2 C10 C11 111.0(10) . . ?
O3 C11 C10 109.3(10) . . ?
C12 O3 C11 115.9(10) . . ?
O3 C12 C13 113.2(10) . . ?
O4 C13 C12 113.2(9) . . ?
C14 O4 C13 113.7(7) . . ?
O4 C14 C15 108.1(7) . . ?
O5 C15 C14 106.4(7) . . ?
C6 O5 C15 118.1(7) . . ?
C16 Au2 Cl2 177.3(3) . . ?
N2 C16 Au2 178.9(9) . . ?
C16 N2 C17 178.1(11) . . ?
C22 C17 C18 120.6(9) . . ?
C22 C17 N2 120.3(9) . . ?
C18 C17 N2 119.1(9) . . ?
C17 C18 C19 120.5(9) . . ?
C18 C19 C20 119.3(9) . . ?
O6 C20 C19 124.6(8) . . ?
O6 C20 C21 115.6(8) . . ?
C19 C20 C21 119.8(8) . . ?
O10 C21 C22 125.6(8) . . ?
O10 C21 C20 114.6(8) . . ?
C22 C21 C20 119.7(8) . . ?
C17 C22 C21 120.0(8) . . ?
C20 O6 C23 119.1(7) . . ?
O6 C23 C24 106.7(8) . . ?
O7 C24 C23 109.0(7) . . ?
C25 O7 C24 113.3(7) . . ?
O7 C25 C26 114.8(9) . . ?
O8 C26 C25 111.9(10) . . ?
C27 O8 C26 113.9(11) . . ?
O8 C27 C28 109.9(13) . . ?
O9 C28 C27 113.2(13) . . ?
C29 O9 C28 118.1(10) . . ?
O9 C29 C30 110.7(8) . . ?
O10 C30 C29 106.4(7) . . ?
C21 O10 C30 119.7(7) . . ?

loop_
_geom_bond_atom_site_label_1
_geom_bond_atom_site_label_2
_geom_bond_distance
_geom_bond_site_symmetry_2
_geom_bond_publ_flag
Au1 C1 1.920(11) . ?
Au1 Cl1 2.261(2) . ?
C1 N1 1.153(12) . ?
N1 C2 1.400(12) . ?
C2 C3 1.360(12) . ?
C2 C7 1.401(12) . ?
C3 C4 1.369(13) . ?
C4 C5 1.404(12) . ?
C5 O1 1.330(10) . ?
C5 C6 1.403(12) . ?
C6 O5 1.354(10) . ?
C6 C7 1.382(12) . ?
O1 C8 1.444(10) . ?
C8 C9 1.495(13) . ?
C9 O2 1.416(13) . ?
O2 C10 1.434(13) . ?
C10 C11 1.462(16) . ?
C11 O3 1.433(14) . ?
O3 C12 1.386(14) . ?
C12 C13 1.485(15) . ?
C13 O4 1.430(11) . ?
O4 C14 1.415(11) . ?
C14 C15 1.503(12) . ?
C15 O5 1.437(10) . ?
Au2 C16 1.925(12) . ?
Au2 Cl2 2.261(3) . ?
C16 N2 1.160(13) . ?
N2 C17 1.379(13) . ?
C17 C22 1.366(13) . ?
C17 C18 1.372(13) . ?
C18 C19 1.379(13) . ?
C19 C20 1.387(13) . ?
C20 O6 1.355(10) . ?
C20 C21 1.396(12) . ?
C21 O10 1.355(11) . ?
C21 C22 1.377(13) . ?
O6 C23 1.435(10) . ?
C23 C24 1.467(13) . ?
C24 O7 1.437(11) . ?
O7 C25 1.406(11) . ?
C25 C26 1.487(15) . ?
C26 O8 1.406(15) . ?
O8 C27 1.403(18) . ?
C27 C28 1.430(19) . ?
C28 O9 1.420(16) . ?
O9 C29 1.402(13) . ?
C29 C30 1.487(14) . ?
C30 O10 1.435(11) . ?
